data_7222534
loop_
_publ_author_name
'Hartenbach, I.'
'Lissner, F.'
'Schleid, T.'

_publ_section_title
;
 Crystal structure of B-type Tm2 Si2 O7 (= Tm4 (Si3 O10) (Si O4))
;
_journal_name_full
;
Zeitschrift fuer Naturforschung, Teil B. Anorganische Chemie, Organische 
Chemie (42,1987-)
;
_journal_page_first 925
_journal_page_last 927
_journal_volume 58
_journal_year 2003
_chemical_formula_sum 'O14 Si4 Tm4'
_chemical_name_systematic 'Tm4 (Si O4) (Si3 O10)'
_space_group_IT_number 2
_symmetry_space_group_name_Hall '-P 1'
_symmetry_space_group_name_H-M 'P -1'
_cell_angle_alpha 94.361
_cell_angle_beta 91.102
_cell_angle_gamma 92.005
_cell_formula_units_Z 2
_cell_length_a 6.5591
_cell_length_b 6.5904
_cell_length_c 11.9532
_cell_volume 514.766
_citation_journal_id_ASTM ZNBSEN
_cod_data_source_file Hartenbach_ZNBSEN_2003_1063.cif
_cod_data_source_block O14Si4Tm4
_cod_original_cell_volume 514.7664
_cod_database_code 7222534

loop_
_symmetry_equiv_pos_as_xyz
x,y,z
-x,-y,-z

loop_
_atom_site_label
_atom_site_type_symbol
_atom_site_fract_x
_atom_site_fract_y
_atom_site_fract_z
_atom_site_occupancy
_atom_site_U_iso_or_equiv
O4 O-2 0.9027 0.0651 0.6947 1 0.0
Tm3 Tm+3 0.12913 0.28396 0.36671 1 0.0
Tm2 Tm+3 0.38426 0.40792 0.64224 1 0.0
O5 O-2 0.0871 0.3264 0.5519 1 0.0
O13 O-2 0.5007 0.1683 0.0809 1 0.0
O9 O-2 0.54 0.726 0.5754 1 0.0
Tm1 Tm+3 0.45259 0.17011 0.88461 1 0.0
Si3 Si+4 0.8788 0.2238 0.59482 1 0.0
Si1 Si+4 0.3437 0.3522 0.11505 1 0.0
O6 O-2 0.726 0.4025 0.6233 1 0.0
O11 O-2 0.265 0.4161 0.9951 1 0.0
O1 O-2 0.148 0.0105 0.8751 1 0.0
O7 O-2 0.2137 0.9269 0.512 1 0.0
Si2 Si+4 0.9873 0.1641 0.82536 1 0.0
O14 O-2 0.4955 0.5191 0.1859 1 0.0
O10 O-2 0.4277 0.0831 0.6889 1 0.0
O3 O-2 0.7994 0.2037 0.9069 1 0.0
Si4 Si+4 0.3569 0.8734 0.62027 1 0.0
O12 O-2 0.1507 0.287 0.1863 1 0.0
Tm4 Tm+3 0.17095 0.67298 0.89149 1 0.0
O8 O-2 0.2134 0.7157 0.6868 1 0.0
O2 O-2 0.1139 0.3644 0.7879 1 0.0
